data_1511171
loop_
_publ_author_name
'Butashin, A.V.'
'Mill', B.V.'
'Kaminskii, A.A.'
'Belokoneva, E.L.'

_publ_section_title
;
 Growth, structure and spectroscopy of lanthanum borogermanate crystals La
 B Ge O5
;
_journal_name_full 'Izvestiya Akademii Nauk SSSR, Neorganicheskie Materialy'
_journal_page_first 1105
_journal_page_last 1107
_journal_volume 26
_journal_year 1990
_chemical_formula_sum 'B Ge La O5'
_chemical_name_systematic 'La (B Ge O5)'
_space_group_IT_number 144
_symmetry_space_group_name_Hall 'P 31'
_symmetry_space_group_name_H-M 'P 31'
_cell_angle_alpha 90
_cell_angle_beta 90
_cell_angle_gamma 120
_cell_formula_units_Z 3
_cell_length_a 7.02
_cell_length_b 7.02
_cell_length_c 6.879
_cell_volume 293.583
_citation_journal_id_ASTM IVNMAW
_cod_data_source_file boron0-1_276.cif
_cod_data_source_block B1Ge1La1O5
_cod_original_cell_volume 293.5825
_cod_original_formula_sum 'B1 Ge1 La1 O5'
_cod_database_code 1511171

loop_
_symmetry_equiv_pos_as_xyz
x,y,z
-y,x-y,z+1/3
-x+y,-x,z+2/3

loop_
_atom_site_label
_atom_site_type_symbol
_atom_site_fract_x
_atom_site_fract_y
_atom_site_fract_z
_atom_site_occupancy
_atom_site_U_iso_or_equiv
O1 O-2 0.3438 0.19 0.0116 1 0.0
O3 O-2 0.6125 0.4685 0.3409 1 0.0
O2 O-2 0.187 0.332 0.3245 1 0.0
Ge1 Ge+4 0.57997 -0.00333 0.5012 1 0.0
B1 B+3 0.1143 0.0096 0.9794 1 0.0
La1 La+3 0.58933 0.00074 0 1 0.0
O5 O-2 0.0567 0.0436 0.7807 1 0.0
O4 O-2 0.4568 0.6101 -0.0108 1 0.0
